data_8105850
loop_
_publ_author_name
'Jing-Min, Ye'
'Hui-Qing, He'
'Xu-Hong, Jiang'
'Zhan-Mei, Liu'
'Xing-An, Cheng'
'Zhao-Chang, He'

_publ_section_title
;
 The crystal structure of a matrine derivative, 13-(4-Cl-pyrrole)-matrine,
 C18H26ClN4O
;
_journal_issue 4
_journal_name_full 'Zeitschrift f\"ur Kristallographie - New Crystal Structures'
_journal_page_first 785
_journal_page_last 786
_journal_paper_doi 10.1515/ncrs-2019-0105
_journal_volume 234
_journal_year 2019
_chemical_absolute_configuration ad
_chemical_formula_moiety 'C18 H26 Cl N4 O'
_chemical_formula_sum 'C18 H26 Cl N4 O'
_chemical_formula_weight 349.88
_space_group_crystal_system orthorhombic
_space_group_IT_number 19
_space_group_name_Hall 'P 2ac 2ab'
_space_group_name_H-M_alt 'P 21 21 21'
_atom_sites_solution_hydrogens geom
_atom_sites_solution_primary dual
_cell_angle_alpha 90
_cell_angle_beta 90
_cell_angle_gamma 90
_cell_formula_units_Z 4
_cell_length_a 5.34760(10)
_cell_length_b 14.4068(2)
_cell_length_c 22.3285(4)
_cell_measurement_reflns_used 5817
_cell_measurement_temperature 100.00(10)
_cell_measurement_theta_max 73.4050
_cell_measurement_theta_min 3.9850
_cell_volume 1720.23(5)
_computing_cell_refinement 'CrysAlisPro 1.171.39.33c (Rigaku OD, 2017)'
_computing_data_collection 'CrysAlisPro 1.171.39.33c (Rigaku OD, 2017)'
_computing_data_reduction 'CrysAlisPro 1.171.39.33c (Rigaku OD, 2017)'
_computing_molecular_graphics 'Olex2 (Dolomanov et al., 2009)'
_computing_publication_material 'Olex2 (Dolomanov et al., 2009)'
_computing_structure_refinement 'ShelXL (Sheldrick, 2015)'
_computing_structure_solution 'ShelXT (Sheldrick, 2015)'
_diffrn_ambient_environment N~2~
_diffrn_ambient_temperature 100.00(10)
_diffrn_detector 'CCD plate'
_diffrn_measured_fraction_theta_full 0.999
_diffrn_measured_fraction_theta_max 0.982
_diffrn_measurement_details
;
List of Runs (angles in degrees, time in seconds):

  # Type    Start    End  Width  t~exp~   \w     \q     \k     \f   Frames
--------------------------------------------------------------------------
  1  \w    -13.00  31.00   0.50    1.81    --    0.00 -82.00-120.00   88
  2  \w    -26.00  31.00   0.50    1.81    --    0.00 -82.00 -30.00  114
  3  \w    -25.00   0.00   0.50    1.81    --    0.00 -82.00-180.00   50
  4  \w     24.00  88.00   0.50    7.23    --   94.60 -30.00 -60.00  128
  5  \w     16.00 112.00   0.50    7.23    --   94.60 -45.00-120.00  192
  6  \w     13.00  44.00   0.50    7.23    --   94.60 -77.00  60.00   62
  7  \w      5.00 118.00   0.50    7.23    --   94.60 -61.00  30.00  226
  8  \w     85.00 122.00   0.50    7.23    --   94.60 -77.00  60.00   74
  9  \w     93.00 177.00   0.50    7.23    --   94.60  30.00 -30.00  168
 10  \w      8.00 100.00   0.50    7.23    --   94.60 -82.00  30.00  184
;
_diffrn_measurement_device 'four-circle diffractometer'
_diffrn_measurement_device_type 'XtaLAB AFC12 (RINC): Kappa single'
_diffrn_measurement_method '\w scans'
_diffrn_orient_matrix_type 'CrysAlisPro convention (1999,Acta A55,543-557)'
_diffrn_orient_matrix_UB_11 0.1495921000
_diffrn_orient_matrix_UB_12 -0.0913326000
_diffrn_orient_matrix_UB_13 -0.0005996000
_diffrn_orient_matrix_UB_21 -0.2440032000
_diffrn_orient_matrix_UB_22 -0.0549812000
_diffrn_orient_matrix_UB_23 -0.0092820000
_diffrn_orient_matrix_UB_31 0.0317690000
_diffrn_orient_matrix_UB_32 0.0083389000
_diffrn_orient_matrix_UB_33 -0.0683973000
_diffrn_radiation_monochromator mirror
_diffrn_radiation_probe x-ray
_diffrn_radiation_type CuK\a
_diffrn_radiation_wavelength 1.54184
_diffrn_reflns_av_R_equivalents 0.0284
_diffrn_reflns_av_unetI/netI 0.0332
_diffrn_reflns_Laue_measured_fraction_full 0.999
_diffrn_reflns_Laue_measured_fraction_max 0.982
_diffrn_reflns_limit_h_max 6
_diffrn_reflns_limit_h_min -6
_diffrn_reflns_limit_k_max 15
_diffrn_reflns_limit_k_min -17
_diffrn_reflns_limit_l_max 14
_diffrn_reflns_limit_l_min -26
_diffrn_reflns_number 8559
_diffrn_reflns_point_group_measured_fraction_full 0.998
_diffrn_reflns_point_group_measured_fraction_max 0.968
_diffrn_reflns_theta_full 67.684
_diffrn_reflns_theta_max 73.857
_diffrn_reflns_theta_min 3.651
_diffrn_source 'Rotating-anode X-ray tube'
_diffrn_source_type 'Rigaku (Cu) X-ray Source'
_exptl_absorpt_coefficient_mu 2.063
_exptl_absorpt_correction_T_max 1.00000
_exptl_absorpt_correction_T_min 0.81975
_exptl_absorpt_correction_type multi-scan
_exptl_absorpt_process_details
;
CrysAlisPro 1.171.39.33c (Rigaku Oxford Diffraction, 2017)
Empirical absorption correction using spherical harmonics,
 implemented in SCALE3 ABSPACK scaling algorithm.
;
_exptl_crystal_colour colorless
_exptl_crystal_density_diffrn 1.351
_exptl_crystal_description block
_exptl_crystal_F_000 748
_exptl_crystal_size_max 0.6
_exptl_crystal_size_mid 0.4
_exptl_crystal_size_min 0.3
_refine_diff_density_max 0.178
_refine_diff_density_min -0.479
_refine_diff_density_rms 0.042
_refine_ls_abs_structure_details
;
 Flack x determined using 1240 quotients [(I+)-(I-)]/[(I+)+(I-)]
 (Parsons, Flack and Wagner, Acta Cryst. B69 (2013) 249-259).
;
_refine_ls_abs_structure_Flack -0.008(11)
_refine_ls_extinction_coef .
_refine_ls_extinction_method none
_refine_ls_goodness_of_fit_ref 1.082
_refine_ls_hydrogen_treatment constr
_refine_ls_matrix_type full
_refine_ls_number_parameters 217
_refine_ls_number_reflns 3374
_refine_ls_number_restraints 0
_refine_ls_restrained_S_all 1.082
_refine_ls_R_factor_all 0.0372
_refine_ls_R_factor_gt 0.0350
_refine_ls_shift/su_max 0.000
_refine_ls_shift/su_mean 0.000
_refine_ls_structure_factor_coef Fsqd
_refine_ls_weighting_details 'w=1/[\s^2^(Fo^2^)+(0.0540P)^2^+0.3800P] where P=(Fo^2^+2Fc^2^)/3'
_refine_ls_weighting_scheme calc
_refine_ls_wR_factor_gt 0.0935
_refine_ls_wR_factor_ref 0.0950
_reflns_Friedel_coverage 0.680
_reflns_Friedel_fraction_full 0.998
_reflns_Friedel_fraction_max 0.948
_reflns_number_gt 3196
_reflns_number_total 3374
_reflns_threshold_expression 'I > 2\s(I)'
_cod_data_source_file suppl_ncrs-2019-0105_suppl.cif
_cod_data_source_block a
_cod_database_code 8105850
_chemical_oxdiff_formula 'C88 H108 Cl4 O4 '
_shelx_space_group_comment
;
The symmetry employed for this shelxl refinement is uniquely defined
by the following loop, which should always be used as a source of
symmetry information in preference to the above space-group names.
They are only intended as comments.
;
_reflns_odcompleteness_completeness 99.78
_reflns_odcompleteness_iscentric 1
_reflns_odcompleteness_theta 66.97
_olex2_refinement_description
;
1. Fixed Uiso
 At 1.2 times of:
  All C(H) groups, All C(H,H) groups, All N(H) groups
2.a Ternary CH refined with riding coordinates:
 C6(H6), C11(H11), C7(H7), C13(H13), C5(H5)
2.b Secondary CH2 refined with riding coordinates:
 C14(H14A,H14B), C18(H18A,H18B), C12(H12A,H12B), C8(H8A,H8B), C10(H10A,H10B),
 C9(H9A,H9B), C3(H3A,H3B), C2(H2A,H2B), C4(H4A,H4B)
2.c Aromatic/amide H refined with riding coordinates:
 N24(H24), C20(H20), C23(H23)
;
_olex2_submission_special_instructions 'No special instructions were received'
_oxdiff_exptl_absorpt_empirical_details
;
Empirical correction (ABSPACK) includes:
- Absorption correction using spherical harmonics
- Frame scaling
;
_oxdiff_exptl_absorpt_empirical_full_max 1.303
_oxdiff_exptl_absorpt_empirical_full_min 0.626

loop_
_space_group_symop_operation_xyz
'x, y, z'
'-x+1/2, -y, z+1/2'
'-x, y+1/2, -z+1/2'
'x+1/2, -y+1/2, -z'

loop_
_atom_site_label
_atom_site_type_symbol
_atom_site_fract_x
_atom_site_fract_y
_atom_site_fract_z
_atom_site_U_iso_or_equiv
_atom_site_adp_type
_atom_site_occupancy
_atom_site_site_symmetry_order
_atom_site_calc_flag
_atom_site_refinement_flags_posn
_atom_site_refinement_flags_adp
_atom_site_refinement_flags_occupancy
_atom_site_disorder_assembly
_atom_site_disorder_group
Cl22 Cl 0.32549(16) 0.66910(4) 0.54771(3) 0.0408(2) Uani 1 1 d . . . . .
O16 O 0.5146(3) 0.13171(12) 0.51291(7) 0.0251(4) Uani 1 1 d . . . . .
N19 N 0.4458(4) 0.42580(14) 0.61359(9) 0.0208(4) Uani 1 1 d . . . . .
N17 N 0.1957(4) 0.15202(13) 0.57862(8) 0.0194(4) Uani 1 1 d . . . . .
N1 N -0.0968(4) 0.02323(14) 0.69828(9) 0.0211(4) Uani 1 1 d . . . . .
N24 N 0.6639(4) 0.46526(15) 0.63029(9) 0.0262(5) Uani 1 1 d . . . . .
H24 H 0.7849 0.4396 0.6495 0.031 Uiso 1 1 calc R . . . .
C6 C 0.1710(5) 0.03765(16) 0.68367(10) 0.0203(5) Uani 1 1 d . . . . .
H6 H 0.2714 0.0049 0.7137 0.024 Uiso 1 1 calc R . . . .
C15 C 0.4064(4) 0.18006(16) 0.55023(10) 0.0199(5) Uani 1 1 d . . . . .
C14 C 0.4957(5) 0.27852(16) 0.56083(10) 0.0217(5) Uani 1 1 d . . . . .
H14A H 0.4371 0.3166 0.5279 0.026 Uiso 1 1 calc R . . . .
H14B H 0.6769 0.2785 0.5594 0.026 Uiso 1 1 calc R . . . .
C11 C 0.1094(4) 0.19411(16) 0.63477(10) 0.0191(5) Uani 1 1 d . . . . .
H11 H -0.0705 0.1822 0.6379 0.023 Uiso 1 1 calc R . . . .
C20 C 0.2976(5) 0.48505(17) 0.58293(11) 0.0247(5) Uani 1 1 d . . . . .
H20 H 0.1413 0.4724 0.5666 0.030 Uiso 1 1 calc R . . . .
C18 C 0.1173(5) 0.05512(16) 0.57169(11) 0.0219(5) Uani 1 1 d . . . . .
H18A H 0.1708 0.0318 0.5330 0.026 Uiso 1 1 calc R . . . .
H18B H -0.0635 0.0509 0.5737 0.026 Uiso 1 1 calc R . . . .
C7 C 0.2383(4) 0.14161(16) 0.68663(10) 0.0200(5) Uani 1 1 d . . . . .
H7 H 0.4193 0.1470 0.6808 0.024 Uiso 1 1 calc R . . . .
C13 C 0.4150(5) 0.32500(17) 0.61950(10) 0.0200(5) Uani 1 1 d . . . . .
H13 H 0.5220 0.3026 0.6521 0.024 Uiso 1 1 calc R . . . .
C12 C 0.1451(4) 0.29947(16) 0.63314(11) 0.0199(5) Uani 1 1 d . . . . .
H12A H 0.0368 0.3259 0.6028 0.024 Uiso 1 1 calc R . . . .
H12B H 0.0976 0.3256 0.6715 0.024 Uiso 1 1 calc R . . . .
C8 C 0.1781(5) 0.17955(16) 0.74892(10) 0.0227(5) Uani 1 1 d . . . . .
H8A H 0.2091 0.2459 0.7497 0.027 Uiso 1 1 calc R . . . .
H8B H 0.2869 0.1505 0.7782 0.027 Uiso 1 1 calc R . . . .
C5 C 0.2346(5) -0.00294(16) 0.62176(11) 0.0216(5) Uani 1 1 d . . . . .
H5 H 0.4165 0.0008 0.6170 0.026 Uiso 1 1 calc R . . . .
C23 C 0.6514(6) 0.55227(18) 0.61066(11) 0.0282(5) Uani 1 1 d . . . . .
H23 H 0.7757 0.5967 0.6160 0.034 Uiso 1 1 calc R . . . .
C10 C -0.1505(5) 0.05766(17) 0.75894(11) 0.0234(5) Uani 1 1 d . . . . .
H10A H -0.0507 0.0233 0.7876 0.028 Uiso 1 1 calc R . . . .
H10B H -0.3253 0.0466 0.7681 0.028 Uiso 1 1 calc R . . . .
C21 C 0.4254(5) 0.56771(17) 0.58079(11) 0.0261(5) Uani 1 1 d . . . . .
C9 C -0.0950(5) 0.16073(18) 0.76547(11) 0.0241(5) Uani 1 1 d . . . . .
H9A H -0.1257 0.1801 0.8064 0.029 Uiso 1 1 calc R . . . .
H9B H -0.2045 0.1961 0.7394 0.029 Uiso 1 1 calc R . . . .
C3 C -0.1101(5) -0.11933(17) 0.63555(12) 0.0269(6) Uani 1 1 d . . . . .
H3A H -0.2199 -0.0907 0.6063 0.032 Uiso 1 1 calc R . . . .
H3B H -0.1479 -0.1851 0.6370 0.032 Uiso 1 1 calc R . . . .
C2 C -0.1546(5) -0.07629(16) 0.69660(11) 0.0248(5) Uani 1 1 d . . . . .
H2A H -0.3282 -0.0853 0.7077 0.030 Uiso 1 1 calc R . . . .
H2B H -0.0520 -0.1081 0.7260 0.030 Uiso 1 1 calc R . . . .
C4 C 0.1622(5) -0.10530(17) 0.61692(12) 0.0263(5) Uani 1 1 d . . . . .
H4A H 0.1850 -0.1262 0.5760 0.032 Uiso 1 1 calc R . . . .
H4B H 0.2702 -0.1421 0.6425 0.032 Uiso 1 1 calc R . . . .

loop_
_atom_site_aniso_label
_atom_site_aniso_U_11
_atom_site_aniso_U_22
_atom_site_aniso_U_33
_atom_site_aniso_U_23
_atom_site_aniso_U_13
_atom_site_aniso_U_12
Cl22 0.0582(5) 0.0197(3) 0.0443(4) 0.0053(3) -0.0026(4) 0.0007(3)
O16 0.0290(9) 0.0234(8) 0.0228(9) -0.0032(7) 0.0046(7) 0.0018(7)
N19 0.0231(10) 0.0178(9) 0.0215(10) -0.0007(7) -0.0021(8) -0.0013(8)
N17 0.0243(10) 0.0168(9) 0.0173(9) -0.0008(7) 0.0003(8) 0.0000(8)
N1 0.0226(10) 0.0201(10) 0.0206(10) 0.0003(8) 0.0011(8) -0.0014(8)
N24 0.0238(10) 0.0255(10) 0.0292(11) -0.0031(8) -0.0064(9) -0.0020(9)
C6 0.0216(11) 0.0178(11) 0.0216(11) 0.0011(8) -0.0015(9) 0.0014(10)
C15 0.0226(11) 0.0202(11) 0.0168(10) 0.0010(9) -0.0007(9) 0.0016(9)
C14 0.0226(12) 0.0209(11) 0.0215(12) 0.0005(9) 0.0007(9) 0.0001(10)
C11 0.0212(11) 0.0183(11) 0.0177(11) -0.0006(8) 0.0015(9) 0.0002(9)
C20 0.0274(12) 0.0231(12) 0.0236(12) 0.0003(9) -0.0028(10) 0.0013(10)
C18 0.0259(12) 0.0181(11) 0.0219(11) -0.0022(9) 0.0007(9) -0.0018(9)
C7 0.0217(11) 0.0200(11) 0.0183(11) 0.0003(9) -0.0013(9) 0.0002(9)
C13 0.0238(11) 0.0179(11) 0.0182(11) 0.0010(9) -0.0015(9) -0.0004(9)
C12 0.0224(11) 0.0175(11) 0.0197(11) 0.0007(8) 0.0015(9) 0.0018(9)
C8 0.0265(12) 0.0214(12) 0.0202(11) -0.0004(9) -0.0012(10) 0.0004(11)
C5 0.0236(11) 0.0178(11) 0.0233(12) -0.0007(9) 0.0012(9) 0.0021(9)
C23 0.0321(13) 0.0219(12) 0.0304(13) -0.0044(10) 0.0004(11) -0.0068(11)
C10 0.0238(12) 0.0256(12) 0.0210(12) 0.0023(9) 0.0019(9) -0.0002(10)
C21 0.0359(14) 0.0187(12) 0.0237(12) -0.0027(9) 0.0033(11) -0.0003(10)
C9 0.0276(12) 0.0251(12) 0.0195(11) -0.0009(10) 0.0009(10) 0.0021(10)
C3 0.0315(14) 0.0171(12) 0.0320(13) -0.0003(10) -0.0020(11) -0.0002(10)
C2 0.0262(12) 0.0202(11) 0.0280(13) 0.0043(9) -0.0009(10) -0.0010(10)
C4 0.0302(13) 0.0189(12) 0.0299(13) -0.0009(9) 0.0010(11) 0.0019(10)

loop_
_atom_type_symbol
_atom_type_description
_atom_type_scat_dispersion_real
_atom_type_scat_dispersion_imag
_atom_type_scat_source
C C 0.0181 0.0091 'International Tables Vol C Tables 4.2.6.8 and 6.1.1.4'
H H 0.0000 0.0000 'International Tables Vol C Tables 4.2.6.8 and 6.1.1.4'
Cl Cl 0.3639 0.7018 'International Tables Vol C Tables 4.2.6.8 and 6.1.1.4'
N N 0.0311 0.0180 'International Tables Vol C Tables 4.2.6.8 and 6.1.1.4'
O O 0.0492 0.0322 'International Tables Vol C Tables 4.2.6.8 and 6.1.1.4'

loop_
_geom_angle_atom_site_label_1
_geom_angle_atom_site_label_2
_geom_angle_atom_site_label_3
_geom_angle
_geom_angle_site_symmetry_1
_geom_angle_site_symmetry_3
N24 N19 C20 112.4(2) . .
N24 N19 C13 119.3(2) . .
C20 N19 C13 127.2(2) . .
C15 N17 C11 122.56(19) . .
C15 N17 C18 118.19(19) . .
C18 N17 C11 113.20(18) . .
C10 N1 C6 110.13(19) . .
C2 N1 C6 109.54(19) . .
C2 N1 C10 108.19(18) . .
N19 N24 H24 127.4 . .
C23 N24 N19 105.2(2) . .
C23 N24 H24 127.4 . .
N1 C6 H6 108.1 . .
N1 C6 C7 110.60(19) . .
N1 C6 C5 111.0(2) . .
C7 C6 H6 108.1 . .
C5 C6 H6 108.1 . .
C5 C6 C7 110.86(19) . .
O16 C15 N17 122.6(2) . .
O16 C15 C14 119.2(2) . .
N17 C15 C14 117.9(2) . .
C15 C14 H14A 108.1 . .
C15 C14 H14B 108.1 . .
C15 C14 C13 117.0(2) . .
H14A C14 H14B 107.3 . .
C13 C14 H14A 108.1 . .
C13 C14 H14B 108.1 . .
N17 C11 H11 107.3 . .
N17 C11 C7 107.33(18) . .
N17 C11 C12 110.52(18) . .
C7 C11 H11 107.3 . .
C12 C11 H11 107.3 . .
C12 C11 C7 116.60(19) . .
N19 C20 H20 127.1 . .
N19 C20 C21 105.9(2) . .
C21 C20 H20 127.1 . .
N17 C18 H18A 109.9 . .
N17 C18 H18B 109.9 . .
N17 C18 C5 109.03(19) . .
H18A C18 H18B 108.3 . .
C5 C18 H18A 109.9 . .
C5 C18 H18B 109.9 . .
C6 C7 C11 109.83(18) . .
C6 C7 H7 107.5 . .
C11 C7 H7 107.5 . .
C8 C7 C6 109.72(18) . .
C8 C7 C11 114.40(19) . .
C8 C7 H7 107.5 . .
N19 C13 C14 108.88(19) . .
N19 C13 H13 109.0 . .
N19 C13 C12 111.37(19) . .
C14 C13 H13 109.0 . .
C12 C13 C14 109.4(2) . .
C12 C13 H13 109.0 . .
C11 C12 H12A 109.4 . .
C11 C12 H12B 109.4 . .
C13 C12 C11 111.30(19) . .
C13 C12 H12A 109.4 . .
C13 C12 H12B 109.4 . .
H12A C12 H12B 108.0 . .
C7 C8 H8A 109.5 . .
C7 C8 H8B 109.5 . .
C7 C8 C9 110.9(2) . .
H8A C8 H8B 108.0 . .
C9 C8 H8A 109.5 . .
C9 C8 H8B 109.5 . .
C6 C5 H5 107.3 . .
C18 C5 C6 110.97(19) . .
C18 C5 H5 107.3 . .
C4 C5 C6 112.0(2) . .
C4 C5 C18 111.8(2) . .
C4 C5 H5 107.3 . .
N24 C23 H23 124.7 . .
N24 C23 C21 110.5(2) . .
C21 C23 H23 124.7 . .
N1 C10 H10A 109.1 . .
N1 C10 H10B 109.1 . .
N1 C10 C9 112.29(19) . .
H10A C10 H10B 107.9 . .
C9 C10 H10A 109.1 . .
C9 C10 H10B 109.1 . .
C20 C21 Cl22 126.6(2) . .
C20 C21 C23 106.0(2) . .
C23 C21 Cl22 127.4(2) . .
C8 C9 H9A 109.7 . .
C8 C9 H9B 109.7 . .
C10 C9 C8 109.6(2) . .
C10 C9 H9A 109.7 . .
C10 C9 H9B 109.7 . .
H9A C9 H9B 108.2 . .
H3A C3 H3B 108.2 . .
C2 C3 H3A 109.7 . .
C2 C3 H3B 109.7 . .
C2 C3 C4 109.9(2) . .
C4 C3 H3A 109.7 . .
C4 C3 H3B 109.7 . .
N1 C2 C3 112.9(2) . .
N1 C2 H2A 109.0 . .
N1 C2 H2B 109.0 . .
C3 C2 H2A 109.0 . .
C3 C2 H2B 109.0 . .
H2A C2 H2B 107.8 . .
C5 C4 H4A 109.6 . .
C5 C4 H4B 109.6 . .
C3 C4 C5 110.5(2) . .
C3 C4 H4A 109.6 . .
C3 C4 H4B 109.6 . .
H4A C4 H4B 108.1 . .

loop_
_geom_bond_atom_site_label_1
_geom_bond_atom_site_label_2
_geom_bond_distance
_geom_bond_site_symmetry_2
Cl22 C21 1.722(3) .
O16 C15 1.231(3) .
N19 N24 1.350(3) .
N19 C20 1.351(3) .
N19 C13 1.468(3) .
N17 C15 1.355(3) .
N17 C11 1.467(3) .
N17 C18 1.466(3) .
N1 C6 1.483(3) .
N1 C10 1.471(3) .
N1 C2 1.467(3) .
N24 H24 0.8600 .
N24 C23 1.330(3) .
C6 H6 0.9800 .
C6 C7 1.542(3) .
C6 C5 1.539(3) .
C15 C14 1.515(3) .
C14 H14A 0.9700 .
C14 H14B 0.9700 .
C14 C13 1.533(3) .
C11 H11 0.9800 .
C11 C7 1.545(3) .
C11 C12 1.530(3) .
C20 H20 0.9300 .
C20 C21 1.374(4) .
C18 H18A 0.9700 .
C18 H18B 0.9700 .
C18 C5 1.531(3) .
C7 H7 0.9800 .
C7 C8 1.529(3) .
C13 H13 0.9800 .
C13 C12 1.520(3) .
C12 H12A 0.9700 .
C12 H12B 0.9700 .
C8 H8A 0.9700 .
C8 H8B 0.9700 .
C8 C9 1.531(4) .
C5 H5 0.9800 .
C5 C4 1.528(3) .
C23 H23 0.9300 .
C23 C21 1.399(4) .
C10 H10A 0.9700 .
C10 H10B 0.9700 .
C10 C9 1.521(3) .
C9 H9A 0.9700 .
C9 H9B 0.9700 .
C3 H3A 0.9700 .
C3 H3B 0.9700 .
C3 C2 1.516(4) .
C3 C4 1.528(4) .
C2 H2A 0.9700 .
C2 H2B 0.9700 .
C4 H4A 0.9700 .
C4 H4B 0.9700 .
